data_7062537
loop_
_publ_author_name
'Bakibillah, Md.'
'Reja, Sahin'
'Sarkar, Kaushik'
'Mukherjee, Deboshmita'
'Kumar Das, Rajesh'

_publ_section_title
;
 Selective catalytic synthesis of \a-alkylated ketones and \b-alkylated
 secondary alcohols via hydrogen-borrowing
;
_journal_issue 29
_journal_name_full 'New Journal of Chemistry'
_journal_page_first 13655
_journal_page_last 13660
_journal_paper_doi 10.1039/D3NJ02295A
_journal_volume 47
_journal_year 2023
_chemical_formula_moiety 'C26 H26 Cl Ir N2 O, H2 O'
_chemical_formula_sum 'C26 H22 Cl Ir N2 O2'
_chemical_formula_weight 622.10
_space_group_crystal_system monoclinic
_space_group_IT_number 14
_space_group_name_Hall '-P 2yn'
_space_group_name_H-M_alt 'P 1 21/n 1'
_atom_sites_solution_hydrogens mixed
_atom_sites_solution_primary dual
_audit_creation_date 2022-04-01
_audit_creation_method
;
Olex2 1.3
(compiled 2020.11.12 svn.r5f609507 for OlexSys, GUI svn.r6408)
;
_audit_update_record
;
2022-04-10 deposited with the CCDC.	2023-06-14 downloaded from the CCDC.
;
_cell_angle_alpha 90
_cell_angle_beta 100.870(2)
_cell_angle_gamma 90
_cell_formula_units_Z 4
_cell_length_a 9.4305(7)
_cell_length_b 11.9858(9)
_cell_length_c 20.8802(17)
_cell_measurement_reflns_used 9917
_cell_measurement_temperature 101.0
_cell_measurement_theta_max 68.25
_cell_measurement_theta_min 3.69
_cell_volume 2317.8(3)
_computing_cell_refinement 'SAINT V8.38A (Bruker, 2018)'
_computing_data_reduction 'SAINT V8.38A (Bruker, 2018)'
_computing_molecular_graphics 'Olex2 1.3 (Dolomanov et al., 2009)'
_computing_publication_material 'Olex2 1.3 (Dolomanov et al., 2009)'
_computing_structure_refinement 'SHELXL 2018/3 (Sheldrick, 2015)'
_computing_structure_solution 'SHELXT 2014/5 (Sheldrick, 2014)'
_diffrn_ambient_temperature 101.0
_diffrn_measured_fraction_theta_full 0.977
_diffrn_measured_fraction_theta_max 0.976
_diffrn_measurement_device_type 'Bruker APEX-II CCD'
_diffrn_measurement_method '\f and \w scans'
_diffrn_radiation_type CuK\a
_diffrn_radiation_wavelength 1.54178
_diffrn_reflns_av_R_equivalents 0.0486
_diffrn_reflns_av_unetI/netI 0.0317
_diffrn_reflns_Laue_measured_fraction_full 0.977
_diffrn_reflns_Laue_measured_fraction_max 0.976
_diffrn_reflns_limit_h_max 11
_diffrn_reflns_limit_h_min -11
_diffrn_reflns_limit_k_max 14
_diffrn_reflns_limit_k_min -14
_diffrn_reflns_limit_l_max 23
_diffrn_reflns_limit_l_min -25
_diffrn_reflns_number 39503
_diffrn_reflns_point_group_measured_fraction_full 0.977
_diffrn_reflns_point_group_measured_fraction_max 0.976
_diffrn_reflns_theta_full 67.679
_diffrn_reflns_theta_max 68.246
_diffrn_reflns_theta_min 4.272
_diffrn_source_current 1.2
_diffrn_source_power 0.06
_diffrn_source_voltage 50.0
_diffrn_standards_number 0
_exptl_absorpt_coefficient_mu 12.416
_exptl_absorpt_correction_T_max 0.7531
_exptl_absorpt_correction_T_min 0.3549
_exptl_absorpt_correction_type multi-scan
_exptl_absorpt_process_details
;
SADABS-2016/2 (Bruker,2016/2) was used for absorption correction.
wR2(int) was 0.1338 before and 0.0711 after correction.
The Ratio of minimum to maximum transmission is 0.4713.
The \l/2 correction factor is Not present.
;
_exptl_crystal_density_diffrn 1.783
_exptl_crystal_description block
_exptl_crystal_F_000 1208
_exptl_crystal_size_max 0.2
_exptl_crystal_size_mid 0.12
_exptl_crystal_size_min 0.1
_refine_diff_density_max 1.066
_refine_diff_density_min -1.543
_refine_diff_density_rms 0.133
_refine_ls_extinction_coef 0.00159(10)
_refine_ls_extinction_expression Fc^*^=kFc[1+0.001xFc^2^\l^3^/sin(2\q)]^-1/4^
_refine_ls_extinction_method 'SHELXL-2018/3 (Sheldrick 2018)'
_refine_ls_goodness_of_fit_ref 1.198
_refine_ls_hydrogen_treatment constr
_refine_ls_matrix_type full
_refine_ls_number_parameters 298
_refine_ls_number_reflns 4146
_refine_ls_number_restraints 0
_refine_ls_restrained_S_all 1.198
_refine_ls_R_factor_all 0.0306
_refine_ls_R_factor_gt 0.0303
_refine_ls_shift/su_max 0.001
_refine_ls_shift/su_mean 0.000
_refine_ls_structure_factor_coef Fsqd
_refine_ls_weighting_details 'w=1/[\s^2^(Fo^2^)+(0.0408P)^2^+3.4867P] where P=(Fo^2^+2Fc^2^)/3'
_refine_ls_weighting_scheme calc
_refine_ls_wR_factor_gt 0.0837
_refine_ls_wR_factor_ref 0.0839
_reflns_Friedel_coverage 0.000
_reflns_number_gt 4099
_reflns_number_total 4146
_reflns_threshold_expression 'I > 2\s(I)'
_cod_data_source_file d3nj02295a2.cif
_cod_data_source_block bbds_bj_3ir_0m_a
_cod_depositor_comments 'Adding full bibliography for 7062537.cif.'
_cod_database_code 7062537
_shelx_shelxl_version_number 2018/3
_shelx_space_group_comment
;
The symmetry employed for this shelxl refinement is uniquely defined
by the following loop, which should always be used as a source of
symmetry information in preference to the above space-group names.
They are only intended as comments.
;
_shelx_estimated_absorpt_t_max 0.370
_shelx_estimated_absorpt_t_min 0.190
_olex2_refinement_description
;
1. Fixed Uiso
 At 1.2 times of:
  All C(H) groups
 At 1.5 times of:
  All C(H,H,H) groups, All O(H,H) groups
2.a Free rotating group:
 O2(H2A,H2B)
2.b Aromatic/amide H refined with riding coordinates:
 C14(H14), C3(H3), C4(H4), C16(H16), C13(H13), C8(H8), C1(H1), C2(H2),
 C15(H15), C10(H10), C9(H9)
2.c Idealised Me refined as rotating group:
 C23(H23A,H23B,H23C), C26(H26A,H26B,H26C), C24(H24A,H24B,H24C), C22(H22A,H22B,
 H22C), C25(H25A,H25B,H25C)
;
_olex2_submission_special_instructions 'No special instructions were received'

loop_
_space_group_symop_operation_xyz
'x, y, z'
'-x+1/2, y+1/2, -z+1/2'
'-x, -y, -z'
'x-1/2, -y-1/2, z-1/2'

loop_
_atom_site_label
_atom_site_type_symbol
_atom_site_fract_x
_atom_site_fract_y
_atom_site_fract_z
_atom_site_U_iso_or_equiv
_atom_site_adp_type
_atom_site_occupancy
_atom_site_site_symmetry_order
_atom_site_calc_flag
_atom_site_refinement_flags_posn
_atom_site_refinement_flags_adp
_atom_site_refinement_flags_occupancy
_atom_site_disorder_assembly
_atom_site_disorder_group
Ir1 Ir 0.69158(2) 0.74714(2) 0.38105(2) 0.01389(11) Uani 1 1 d . . . . .
N1 N 0.4789(4) 0.7567(2) 0.39690(19) 0.0181(8) Uani 1 1 d . . . . .
O1 O 0.3274(2) 0.7098(2) 0.46684(12) 0.0257(5) Uani 1 1 d . . . . .
C7 C 0.3641(3) 0.7974(3) 0.34893(16) 0.0179(7) Uani 1 1 d . . . . .
C19 C 0.8971(5) 0.7608(3) 0.3493(2) 0.0185(9) Uani 1 1 d . . . . .
C6 C 0.4481(4) 0.7147(3) 0.45143(16) 0.0192(6) Uani 1 1 d . . . . .
N2 N 0.7051(3) 0.6808(2) 0.47458(13) 0.0173(5) Uani 1 1 d . . . . .
C18 C 0.7807(4) 0.7812(3) 0.29413(16) 0.0184(6) Uani 1 1 d . . . . .
C21 C 0.7638(3) 0.9162(3) 0.37236(16) 0.0180(6) Uani 1 1 d . . . . .
C17 C 0.7000(3) 0.8754(3) 0.30780(15) 0.0175(6) Uani 1 1 d . . . . .
C23 C 0.7553(4) 0.7165(3) 0.23181(17) 0.0256(7) Uani 1 1 d . . . . .
H23A H 0.759387 0.636433 0.241577 0.038 Uiso 1 1 calc R U . . .
H23B H 0.829767 0.735364 0.206648 0.038 Uiso 1 1 calc R U . . .
H23C H 0.659948 0.735183 0.206355 0.038 Uiso 1 1 calc R U . . .
C26 C 0.7256(4) 1.0215(3) 0.40342(16) 0.0209(7) Uani 1 1 d . . . . .
H26A H 0.623402 1.038674 0.387612 0.031 Uiso 1 1 calc R U . . .
H26B H 0.785151 1.082806 0.392149 0.031 Uiso 1 1 calc R U . . .
H26C H 0.743248 1.012117 0.450887 0.031 Uiso 1 1 calc R U . . .
C14 C 0.2704(4) 1.0680(3) 0.42180(19) 0.0246(8) Uani 1 1 d . . . . .
H14 H 0.305114 1.114771 0.458127 0.029 Uiso 1 1 calc R U . . .
C20 C 0.8876(3) 0.8462(3) 0.39618(15) 0.0168(6) Uani 1 1 d . . . . .
C3 C 0.6979(4) 0.5696(3) 0.59033(18) 0.0249(8) Uani 1 1 d . . . . .
H3 H 0.695386 0.530545 0.629678 0.030 Uiso 1 1 calc R U . . .
C4 C 0.5717(4) 0.6126(3) 0.55277(16) 0.0230(7) Uani 1 1 d . . . . .
H4 H 0.481883 0.603957 0.566510 0.028 Uiso 1 1 calc R U . . .
C5 C 0.5786(3) 0.6679(3) 0.49554(16) 0.0176(6) Uani 1 1 d . . . . .
O2 O 0.8284(3) 0.3533(3) 0.43744(16) 0.0451(8) Uani 1 1 d G . . . .
H2A H 0.916879 0.366496 0.433164 0.068 Uiso 1 1 d G U . . .
H2B H 0.772400 0.406117 0.418419 0.068 Uiso 1 1 d G U . . .
C16 C 0.1009(4) 1.0364(3) 0.32183(17) 0.0238(7) Uani 1 1 d . . . . .
H16 H 0.017949 1.058625 0.291239 0.029 Uiso 1 1 calc R U . . .
C13 C 0.3396(3) 0.9691(3) 0.41474(16) 0.0208(7) Uani 1 1 d . . . . .
H13 H 0.418851 0.946389 0.447285 0.025 Uiso 1 1 calc R U . . .
C8 C 0.3210(4) 0.7390(3) 0.2925(2) 0.0198(8) Uani 1 1 d . . . . .
H8 H 0.369325 0.671701 0.285707 0.024 Uiso 1 1 calc R U . . .
C1 C 0.8268(3) 0.6394(3) 0.51087(16) 0.0198(7) Uani 1 1 d . . . . .
H1 H 0.915380 0.647929 0.496026 0.024 Uiso 1 1 calc R U . . .
C2 C 0.8264(4) 0.5850(3) 0.56913(16) 0.0229(7) Uani 1 1 d . . . . .
H2 H 0.914255 0.558309 0.594454 0.027 Uiso 1 1 calc R U . . .
Cl1 Cl 0.64039(8) 0.55382(6) 0.34857(4) 0.01989(19) Uani 1 1 d . . . . .
C24 C 1.0064(4) 0.6695(3) 0.35525(17) 0.0236(7) Uani 1 1 d . . . . .
H24A H 1.082442 0.683105 0.393432 0.035 Uiso 1 1 calc R U . . .
H24B H 1.049016 0.667482 0.315926 0.035 Uiso 1 1 calc R U . . .
H24C H 0.959680 0.597823 0.360329 0.035 Uiso 1 1 calc R U . . .
C15 C 0.1485(4) 1.1008(3) 0.37565(18) 0.0268(8) Uani 1 1 d . . . . .
H15 H 0.099294 1.167938 0.381946 0.032 Uiso 1 1 calc R U . . .
C10 C 0.1314(4) 0.8721(3) 0.25339(16) 0.0233(7) Uani 1 1 d . . . . .
H10 H 0.051400 0.895409 0.221443 0.028 Uiso 1 1 calc R U . . .
C22 C 0.5773(4) 0.9268(3) 0.26090(17) 0.0242(7) Uani 1 1 d . . . . .
H22A H 0.515031 0.867791 0.238518 0.036 Uiso 1 1 calc R U . . .
H22B H 0.615617 0.971549 0.228743 0.036 Uiso 1 1 calc R U . . .
H22C H 0.521055 0.974774 0.284811 0.036 Uiso 1 1 calc R U . . .
C9 C 0.2051(4) 0.7770(3) 0.24373(18) 0.0222(7) Uani 1 1 d . . . . .
H9 H 0.178621 0.736247 0.204251 0.027 Uiso 1 1 calc R U . . .
C25 C 0.9922(3) 0.8635(3) 0.45889(16) 0.0200(7) Uani 1 1 d . . . . .
H25A H 0.939265 0.882609 0.493497 0.030 Uiso 1 1 calc R U . . .
H25B H 1.058459 0.924356 0.453600 0.030 Uiso 1 1 calc R U . . .
H25C H 1.047450 0.794818 0.470585 0.030 Uiso 1 1 calc R U . . .
C12 C 0.2937(3) 0.9005(3) 0.35925(15) 0.0187(7) Uani 1 1 d . . . . .
C11 C 0.1745(3) 0.9361(3) 0.31116(16) 0.0194(7) Uani 1 1 d . . . . .

loop_
_atom_site_aniso_label
_atom_site_aniso_U_11
_atom_site_aniso_U_22
_atom_site_aniso_U_33
_atom_site_aniso_U_23
_atom_site_aniso_U_13
_atom_site_aniso_U_12
Ir1 0.01341(14) 0.01442(14) 0.01365(15) 0.00130(4) 0.00207(9) -0.00080(4)
N1 0.0182(18) 0.0207(18) 0.0157(19) 0.0016(9) 0.0042(15) 0.0021(9)
O1 0.0163(12) 0.0368(15) 0.0253(13) 0.0075(12) 0.0072(10) 0.0011(11)
C7 0.0127(15) 0.0227(18) 0.0184(16) 0.0017(13) 0.0030(12) 0.0006(13)
C19 0.019(2) 0.0203(18) 0.018(2) 0.0012(12) 0.0099(17) -0.0038(12)
C6 0.0197(17) 0.0221(17) 0.0158(16) 0.0007(14) 0.0034(13) -0.0004(14)
N2 0.0162(13) 0.0184(13) 0.0169(13) -0.0009(10) 0.0019(10) -0.0013(10)
C18 0.0191(16) 0.0197(15) 0.0178(17) 0.0021(15) 0.0067(13) -0.0061(14)
C21 0.0175(15) 0.0176(15) 0.0199(16) 0.0022(13) 0.0064(13) -0.0040(12)
C17 0.0190(15) 0.0173(16) 0.0166(15) 0.0059(12) 0.0042(12) -0.0049(12)
C23 0.032(2) 0.0289(18) 0.0167(18) -0.0036(16) 0.0065(15) -0.0044(17)
C26 0.0224(16) 0.0178(16) 0.0222(17) 0.0032(13) 0.0033(13) 0.0022(13)
C14 0.0265(18) 0.0223(18) 0.0270(19) -0.0010(15) 0.0106(15) -0.0023(14)
C20 0.0144(14) 0.0163(15) 0.0192(15) 0.0026(12) 0.0020(12) -0.0048(12)
C3 0.032(2) 0.0241(18) 0.0178(17) 0.0053(14) 0.0026(15) 0.0007(15)
C4 0.0230(17) 0.0258(17) 0.0207(17) 0.0022(14) 0.0054(14) -0.0004(14)
C5 0.0173(15) 0.0161(15) 0.0197(16) -0.0032(12) 0.0045(13) -0.0035(12)
O2 0.0244(13) 0.062(2) 0.0511(18) 0.0270(16) 0.0140(13) 0.0156(14)
C16 0.0239(16) 0.0243(18) 0.0249(18) 0.0079(14) 0.0090(14) 0.0053(14)
C13 0.0206(16) 0.0227(17) 0.0196(16) 0.0019(13) 0.0049(13) -0.0030(13)
C8 0.0195(19) 0.0243(19) 0.0170(19) 0.0011(12) 0.0072(16) 0.0034(12)
C1 0.0166(15) 0.0214(16) 0.0210(16) 0.0011(13) 0.0023(13) 0.0014(12)
C2 0.0243(17) 0.0240(17) 0.0194(16) 0.0035(13) 0.0014(13) 0.0045(14)
Cl1 0.0220(4) 0.0165(4) 0.0209(4) -0.0007(3) 0.0034(3) -0.0031(3)
C24 0.0178(16) 0.0251(18) 0.0297(18) -0.0009(14) 0.0089(14) 0.0017(13)
C15 0.0291(18) 0.0225(18) 0.0313(19) 0.0054(15) 0.0121(15) 0.0061(15)
C10 0.0188(16) 0.0307(19) 0.0202(17) 0.0043(14) 0.0031(13) 0.0011(14)
C22 0.0223(17) 0.0257(18) 0.0225(17) 0.0073(14) -0.0015(14) -0.0022(14)
C9 0.0195(17) 0.0302(17) 0.0159(17) -0.0005(16) 0.0007(14) 0.0020(16)
C25 0.0174(15) 0.0211(16) 0.0195(16) 0.0000(13) -0.0017(13) -0.0029(12)
C12 0.0169(15) 0.0229(17) 0.0182(15) 0.0044(13) 0.0081(13) 0.0003(13)
C11 0.0165(15) 0.0218(16) 0.0214(16) 0.0056(13) 0.0080(13) -0.0001(12)

loop_
_atom_type_symbol
_atom_type_description
_atom_type_scat_dispersion_real
_atom_type_scat_dispersion_imag
_atom_type_scat_source
C C 0.0181 0.0091 'International Tables Vol C Tables 4.2.6.8 and 6.1.1.4'
H H 0.0000 0.0000 'International Tables Vol C Tables 4.2.6.8 and 6.1.1.4'
Cl Cl 0.3639 0.7018 'International Tables Vol C Tables 4.2.6.8 and 6.1.1.4'
Ir Ir -4.7710 6.5667 'International Tables Vol C Tables 4.2.6.8 and 6.1.1.4'
N N 0.0311 0.0180 'International Tables Vol C Tables 4.2.6.8 and 6.1.1.4'
O O 0.0492 0.0322 'International Tables Vol C Tables 4.2.6.8 and 6.1.1.4'

loop_
_geom_angle_atom_site_label_1
_geom_angle_atom_site_label_2
_geom_angle_atom_site_label_3
_geom_angle
_geom_angle_site_symmetry_1
_geom_angle_site_symmetry_3
_geom_angle_publ_flag
N1 Ir1 C19 168.64(15) . . ?
N1 Ir1 C18 130.71(14) . . ?
N1 Ir1 C21 106.78(11) . . ?
N1 Ir1 C17 103.57(12) . . ?
N1 Ir1 C20 139.58(11) . . ?
N1 Ir1 Cl1 87.17(7) . . ?
C19 Ir1 C18 39.08(15) . . ?
C19 Ir1 C17 65.15(13) . . ?
C19 Ir1 Cl1 97.35(9) . . ?
N2 Ir1 N1 76.40(12) . . ?
N2 Ir1 C19 114.43(14) . . ?
N2 Ir1 C18 152.24(12) . . ?
N2 Ir1 C21 118.15(11) . . ?
N2 Ir1 C17 156.90(11) . . ?
N2 Ir1 C20 99.91(11) . . ?
N2 Ir1 Cl1 82.65(7) . . ?
C18 Ir1 C17 38.03(13) . . ?
C18 Ir1 Cl1 91.93(10) . . ?
C21 Ir1 C19 65.74(12) . . ?
C21 Ir1 C18 64.91(13) . . ?
C21 Ir1 C17 39.16(12) . . ?
C21 Ir1 C20 39.10(12) . . ?
C21 Ir1 Cl1 156.82(9) . . ?
C17 Ir1 Cl1 120.43(9) . . ?
C20 Ir1 C19 38.53(13) . . ?
C20 Ir1 C18 64.32(12) . . ?
C20 Ir1 C17 64.76(11) . . ?
C20 Ir1 Cl1 132.82(9) . . ?
C7 N1 Ir1 122.3(3) . . ?
C6 N1 Ir1 119.1(3) . . ?
C6 N1 C7 118.4(3) . . ?
N1 C7 C12 120.2(3) . . ?
C8 C7 N1 119.8(3) . . ?
C8 C7 C12 120.0(3) . . ?
C18 C19 Ir1 70.7(2) . . ?
C18 C19 C24 126.6(4) . . ?
C20 C19 Ir1 70.7(2) . . ?
C20 C19 C18 106.6(3) . . ?
C20 C19 C24 126.8(4) . . ?
C24 C19 Ir1 124.2(2) . . ?
N1 C6 C5 112.5(3) . . ?
O1 C6 N1 126.9(3) . . ?
O1 C6 C5 120.6(3) . . ?
C5 N2 Ir1 116.3(2) . . ?
C1 N2 Ir1 124.2(2) . . ?
C1 N2 C5 119.1(3) . . ?
C19 C18 Ir1 70.2(2) . . ?
C19 C18 C23 125.1(3) . . ?
C17 C18 Ir1 71.09(18) . . ?
C17 C18 C19 109.1(3) . . ?
C17 C18 C23 125.7(3) . . ?
C23 C18 Ir1 127.2(2) . . ?
C17 C21 Ir1 71.31(17) . . ?
C17 C21 C26 126.6(3) . . ?
C26 C21 Ir1 130.7(2) . . ?
C20 C21 Ir1 70.94(17) . . ?
C20 C21 C17 106.8(3) . . ?
C20 C21 C26 125.8(3) . . ?
C18 C17 Ir1 70.87(18) . . ?
C18 C17 C21 108.1(3) . . ?
C18 C17 C22 124.9(3) . . ?
C21 C17 Ir1 69.53(17) . . ?
C21 C17 C22 126.9(3) . . ?
C22 C17 Ir1 128.5(2) . . ?
C18 C23 H23A 109.5 . . ?
C18 C23 H23B 109.5 . . ?
C18 C23 H23C 109.5 . . ?
H23A C23 H23B 109.5 . . ?
H23A C23 H23C 109.5 . . ?
H23B C23 H23C 109.5 . . ?
C21 C26 H26A 109.5 . . ?
C21 C26 H26B 109.5 . . ?
C21 C26 H26C 109.5 . . ?
H26A C26 H26B 109.5 . . ?
H26A C26 H26C 109.5 . . ?
H26B C26 H26C 109.5 . . ?
C13 C14 H14 119.7 . . ?
C13 C14 C15 120.6(3) . . ?
C15 C14 H14 119.7 . . ?
C19 C20 Ir1 70.8(2) . . ?
C19 C20 C21 109.3(3) . . ?
C19 C20 C25 125.5(3) . . ?
C21 C20 Ir1 69.97(17) . . ?
C21 C20 C25 125.2(3) . . ?
C25 C20 Ir1 127.3(2) . . ?
C4 C3 H3 120.7 . . ?
C2 C3 H3 120.7 . . ?
C2 C3 C4 118.6(3) . . ?
C3 C4 H4 120.3 . . ?
C5 C4 C3 119.4(3) . . ?
C5 C4 H4 120.3 . . ?
N2 C5 C6 115.4(3) . . ?
N2 C5 C4 121.5(3) . . ?
C4 C5 C6 123.0(3) . . ?
H2A O2 H2B 109.4 . . ?
C15 C16 H16 119.7 . . ?
C15 C16 C11 120.7(3) . . ?
C11 C16 H16 119.7 . . ?
C14 C13 H13 119.7 . . ?
C14 C13 C12 120.6(3) . . ?
C12 C13 H13 119.7 . . ?
C7 C8 H8 119.4 . . ?
C7 C8 C9 121.2(3) . . ?
C9 C8 H8 119.4 . . ?
N2 C1 H1 119.1 . . ?
N2 C1 C2 121.8(3) . . ?
C2 C1 H1 119.1 . . ?
C3 C2 C1 119.6(3) . . ?
C3 C2 H2 120.2 . . ?
C1 C2 H2 120.2 . . ?
C19 C24 H24A 109.5 . . ?
C19 C24 H24B 109.5 . . ?
C19 C24 H24C 109.5 . . ?
H24A C24 H24B 109.5 . . ?
H24A C24 H24C 109.5 . . ?
H24B C24 H24C 109.5 . . ?
C14 C15 H15 119.9 . . ?
C16 C15 C14 120.2(3) . . ?
C16 C15 H15 119.9 . . ?
C9 C10 H10 119.9 . . ?
C9 C10 C11 120.1(3) . . ?
C11 C10 H10 119.9 . . ?
C17 C22 H22A 109.5 . . ?
C17 C22 H22B 109.5 . . ?
C17 C22 H22C 109.5 . . ?
H22A C22 H22B 109.5 . . ?
H22A C22 H22C 109.5 . . ?
H22B C22 H22C 109.5 . . ?
C8 C9 H9 119.9 . . ?
C10 C9 C8 120.3(3) . . ?
C10 C9 H9 119.9 . . ?
C20 C25 H25A 109.5 . . ?
C20 C25 H25B 109.5 . . ?
C20 C25 H25C 109.5 . . ?
H25A C25 H25B 109.5 . . ?
H25A C25 H25C 109.5 . . ?
H25B C25 H25C 109.5 . . ?
C13 C12 C7 122.8(3) . . ?
C13 C12 C11 118.8(3) . . ?
C11 C12 C7 118.5(3) . . ?
C10 C11 C16 121.1(3) . . ?
C10 C11 C12 119.9(3) . . ?
C12 C11 C16 119.0(3) . . ?

loop_
_geom_bond_atom_site_label_1
_geom_bond_atom_site_label_2
_geom_bond_distance
_geom_bond_site_symmetry_2
_geom_bond_publ_flag
Ir1 N1 2.096(4) . ?
Ir1 C19 2.170(4) . ?
Ir1 N2 2.090(3) . ?
Ir1 C18 2.177(3) . ?
Ir1 C21 2.156(3) . ?
Ir1 C17 2.180(3) . ?
Ir1 C20 2.169(3) . ?
Ir1 Cl1 2.4368(8) . ?
N1 C7 1.416(5) . ?
N1 C6 1.326(5) . ?
O1 C6 1.242(4) . ?
C7 C8 1.365(5) . ?
C7 C12 1.438(5) . ?
C19 C18 1.454(6) . ?
C19 C20 1.432(5) . ?
C19 C24 1.493(5) . ?
C6 C5 1.500(5) . ?
N2 C5 1.355(4) . ?
N2 C1 1.345(4) . ?
C18 C17 1.420(5) . ?
C18 C23 1.495(5) . ?
C21 C17 1.453(4) . ?
C21 C26 1.494(5) . ?
C21 C20 1.447(4) . ?
C17 C22 1.500(4) . ?
C23 H23A 0.9800 . ?
C23 H23B 0.9800 . ?
C23 H23C 0.9800 . ?
C26 H26A 0.9800 . ?
C26 H26B 0.9800 . ?
C26 H26C 0.9800 . ?
C14 H14 0.9500 . ?
C14 C13 1.375(5) . ?
C14 C15 1.409(5) . ?
C20 C25 1.498(4) . ?
C3 H3 0.9500 . ?
C3 C4 1.395(5) . ?
C3 C2 1.379(5) . ?
C4 H4 0.9500 . ?
C4 C5 1.378(5) . ?
O2 H2A 0.8700 . ?
O2 H2B 0.8705 . ?
C16 H16 0.9500 . ?
C16 C15 1.368(5) . ?
C16 C11 1.427(5) . ?
C13 H13 0.9500 . ?
C13 C12 1.420(5) . ?
C8 H8 0.9500 . ?
C8 C9 1.421(5) . ?
C1 H1 0.9500 . ?
C1 C2 1.381(5) . ?
C2 H2 0.9500 . ?
C24 H24A 0.9800 . ?
C24 H24B 0.9800 . ?
C24 H24C 0.9800 . ?
C15 H15 0.9500 . ?
C10 H10 0.9500 . ?
C10 C9 1.370(5) . ?
C10 C11 1.422(5) . ?
C22 H22A 0.9800 . ?
C22 H22B 0.9800 . ?
C22 H22C 0.9800 . ?
C9 H9 0.9500 . ?
C25 H25A 0.9800 . ?
C25 H25B 0.9800 . ?
C25 H25C 0.9800 . ?
C12 C11 1.424(5) . ?

loop_
_geom_torsion_atom_site_label_1
_geom_torsion_atom_site_label_2
_geom_torsion_atom_site_label_3
_geom_torsion_atom_site_label_4
_geom_torsion
_geom_torsion_site_symmetry_1
_geom_torsion_site_symmetry_2
_geom_torsion_site_symmetry_3
_geom_torsion_site_symmetry_4
_geom_torsion_publ_flag
Ir1 N1 C7 C8 66.6(4) . . . . ?
Ir1 N1 C7 C12 -112.9(3) . . . . ?
Ir1 N1 C6 O1 -176.9(3) . . . . ?
Ir1 N1 C6 C5 1.6(4) . . . . ?
Ir1 C19 C18 C17 60.7(2) . . . . ?
Ir1 C19 C18 C23 -122.1(3) . . . . ?
Ir1 C19 C20 C21 -59.6(2) . . . . ?
Ir1 C19 C20 C25 122.6(3) . . . . ?
Ir1 N2 C5 C6 -6.4(4) . . . . ?
Ir1 N2 C5 C4 172.0(2) . . . . ?
Ir1 N2 C1 C2 -172.4(2) . . . . ?
Ir1 C18 C17 C21 59.8(2) . . . . ?
Ir1 C18 C17 C22 -124.1(3) . . . . ?
Ir1 C21 C17 C18 -60.7(2) . . . . ?
Ir1 C21 C17 C22 123.4(3) . . . . ?
Ir1 C21 C20 C19 60.0(2) . . . . ?
Ir1 C21 C20 C25 -122.1(3) . . . . ?
N1 C7 C8 C9 179.3(3) . . . . ?
N1 C7 C12 C13 3.9(5) . . . . ?
N1 C7 C12 C11 -177.2(3) . . . . ?
N1 C6 C5 N2 3.1(4) . . . . ?
N1 C6 C5 C4 -175.2(3) . . . . ?
O1 C6 C5 N2 -178.2(3) . . . . ?
O1 C6 C5 C4 3.5(5) . . . . ?
C7 N1 C6 O1 -2.4(6) . . . . ?
C7 N1 C6 C5 176.1(3) . . . . ?
C7 C8 C9 C10 -1.8(6) . . . . ?
C7 C12 C11 C16 178.0(3) . . . . ?
C7 C12 C11 C10 -2.4(4) . . . . ?
C19 C18 C17 Ir1 -60.1(2) . . . . ?
C19 C18 C17 C21 -0.3(4) . . . . ?
C19 C18 C17 C22 175.8(3) . . . . ?
C6 N1 C7 C8 -107.7(4) . . . . ?
C6 N1 C7 C12 72.8(4) . . . . ?
N2 C1 C2 C3 1.7(5) . . . . ?
C18 C19 C20 Ir1 62.0(2) . . . . ?
C18 C19 C20 C21 2.5(4) . . . . ?
C18 C19 C20 C25 -175.3(3) . . . . ?
C17 C21 C20 Ir1 -62.7(2) . . . . ?
C17 C21 C20 C19 -2.7(4) . . . . ?
C17 C21 C20 C25 175.2(3) . . . . ?
C23 C18 C17 Ir1 122.7(3) . . . . ?
C23 C18 C17 C21 -177.4(3) . . . . ?
C23 C18 C17 C22 -1.4(5) . . . . ?
C26 C21 C17 Ir1 -127.3(3) . . . . ?
C26 C21 C17 C18 172.0(3) . . . . ?
C26 C21 C17 C22 -3.9(5) . . . . ?
C26 C21 C20 Ir1 126.9(3) . . . . ?
C26 C21 C20 C19 -173.0(3) . . . . ?
C26 C21 C20 C25 4.8(5) . . . . ?
C14 C13 C12 C7 178.8(3) . . . . ?
C14 C13 C12 C11 -0.1(5) . . . . ?
C20 C19 C18 Ir1 -62.0(2) . . . . ?
C20 C19 C18 C17 -1.4(4) . . . . ?
C20 C19 C18 C23 175.8(3) . . . . ?
C20 C21 C17 Ir1 62.4(2) . . . . ?
C20 C21 C17 C18 1.8(3) . . . . ?
C20 C21 C17 C22 -174.2(3) . . . . ?
C3 C4 C5 C6 178.7(3) . . . . ?
C3 C4 C5 N2 0.5(5) . . . . ?
C4 C3 C2 C1 -1.8(5) . . . . ?
C5 N2 C1 C2 -0.5(5) . . . . ?
C13 C14 C15 C16 -2.5(5) . . . . ?
C13 C12 C11 C16 -3.0(4) . . . . ?
C13 C12 C11 C10 176.5(3) . . . . ?
C8 C7 C12 C13 -175.6(3) . . . . ?
C8 C7 C12 C11 3.3(5) . . . . ?
C1 N2 C5 C6 -178.9(3) . . . . ?
C1 N2 C5 C4 -0.6(5) . . . . ?
C2 C3 C4 C5 0.7(5) . . . . ?
C24 C19 C18 Ir1 118.8(4) . . . . ?
C24 C19 C18 C17 179.5(3) . . . . ?
C24 C19 C18 C23 -3.3(6) . . . . ?
C24 C19 C20 Ir1 -118.8(4) . . . . ?
C24 C19 C20 C21 -178.4(3) . . . . ?
C24 C19 C20 C25 3.8(6) . . . . ?
C15 C14 C13 C12 3.0(5) . . . . ?
C15 C16 C11 C10 -176.0(3) . . . . ?
C15 C16 C11 C12 3.5(5) . . . . ?
C9 C10 C11 C16 179.0(3) . . . . ?
C9 C10 C11 C12 -0.5(5) . . . . ?
C12 C7 C8 C9 -1.2(5) . . . . ?
C11 C16 C15 C14 -0.8(5) . . . . ?
C11 C10 C9 C8 2.7(5) . . . . ?
